data_1575321
loop_
_publ_author_name
'Wang, Yue'
'Cheng, Puxin'
'Han, Wenqing'
'Guan, Junjie'
'Li, Quanwen'
'Wang, Zhihua'
'Wang, Peihan'
'Zheng, Yongshen'
'Xu, Jialiang'

_publ_section_title
;
 Regulation of metal valence states for enhancing second harmonic
 generation performance of chiral tin halides.
;
_journal_issue 21
_journal_name_full 'Materials horizons'
_journal_page_first 9106
_journal_page_last 9113
_journal_paper_doi 10.1039/d5mh01023c
_journal_volume 12
_journal_year 2025
_chemical_absolute_configuration ad
_chemical_formula_moiety 'Br6 Sn, 2(C6 H14 N)'
_chemical_formula_sum 'C12 H28 Br6 N2 Sn'
_chemical_formula_weight 798.501
_chemical_name_systematic A2SnBr6
_space_group_crystal_system monoclinic
_space_group_IT_number 5
_space_group_name_Hall 'C 2y'
_space_group_name_H-M_alt 'C 1 2 1'
_symmetry_Int_Tables_number 5
_atom_sites_solution_primary dual
_audit_creation_date 2024-05-06
_audit_creation_method
;
Olex2 1.5-beta
(compiled 2021.06.29 svn.r12e2184c for OlexSys, GUI svn.r6374)
;
_audit_update_record
;
2025-06-02 deposited with the CCDC.	2025-08-01 downloaded from the CCDC.
;
_cell_angle_alpha 90
_cell_angle_beta 97.444(2)
_cell_angle_gamma 90
_cell_formula_units_Z 2
_cell_length_a 20.8205(4)
_cell_length_b 7.5406(2)
_cell_length_c 7.1670(1)
_cell_measurement_reflns_used 5423
_cell_measurement_temperature 100.00(10)
_cell_measurement_theta_max 75.2570
_cell_measurement_theta_min 4.2770
_cell_volume 1115.73(4)
_computing_cell_refinement 'CrysAlisPro 1.171.42.101a (Rigaku OD, 2023)'
_computing_data_collection 'CrysAlisPro 1.171.42.101a (Rigaku OD, 2023)'
_computing_data_reduction 'CrysAlisPro 1.171.42.101a (Rigaku OD, 2023)'
_computing_molecular_graphics 'Olex2 1.5-beta (Dolomanov et al., 2009)'
_computing_publication_material 'Olex2 1.5-beta (Dolomanov et al., 2009)'
_computing_structure_refinement 'olex2.refine 1.5-beta (Bourhis et al., 2015)'
_computing_structure_solution 'SHELXT 2014/5 (Sheldrick, 2014)'
_diffrn_ambient_environment N~2~
_diffrn_ambient_temperature 100.00(10)
_diffrn_detector 'Hybrid Pixel Array Detector'
_diffrn_detector_area_resol_mean 10.0000
_diffrn_detector_type HyPix
_diffrn_measured_fraction_theta_full 0.9982
_diffrn_measured_fraction_theta_max 0.9666
_diffrn_measurement_details
;
List of Runs (angles in degrees, time in seconds):

  # Type    Start    End  Width  t~exp~   \w     \q     \k     \f   Frames
#--------------------------------------------------------------------------
  1  \w    136.00 162.00   0.50    0.05    --  106.55  77.00   0.00   52
  2  \w     84.00 109.00   0.50    0.05    --  106.55  77.00   0.00   50
  3  \w     84.00 110.00   0.50    0.05    --  106.55  77.00 -60.00   52
  4  \w    100.00 126.00   0.50    0.05    --  106.55  45.00 -60.00   52
  5  \w    117.00 143.00   0.50    0.05    --  106.55  38.00-108.00   52
  6  \w     61.00 119.00   0.50    0.05    --   47.89  38.00-108.00  116
  7  \w     40.00 106.00   0.50    0.05    --  106.55 -77.00  30.00  132
  8  \w     36.00  75.00   0.50    0.05    --  106.55 -61.00 -30.00   78
  9  \w     34.00  60.00   0.50    0.05    --  106.55 -61.00 -60.00   52
 10  \w     38.00 105.00   0.50    0.05    --  106.55 -95.00-180.00  134
 11  \w     40.00  70.00   0.50    0.05    --  106.55-125.00  30.00   60
 12  \w     43.00  99.00   0.50    0.05    --  106.55 -95.00 120.00  112
 13  \w    -22.00  39.00   0.50    0.05    --   47.89 -38.00  96.00  122
 14  \w    -26.00  -1.00   0.50    0.05    --   47.89 -19.00 120.00   50
 15  \w    -25.00  24.00   0.50    0.05    --   47.89 -19.00 -60.00   98
 16  \w    -81.00 -36.00   0.50    0.05    --  -47.89 -57.00   0.00   90
 17  \w    -62.00 -25.00   0.50    0.05    --  -47.89 -77.00 -60.00   74
 18  \w    -70.00 -33.00   0.50    0.05    --  -47.89 -57.00 -60.00   74
 19  \w    -93.00 -68.00   0.50    0.05    --  -47.89 -77.00 -60.00   50
 20  \w   -116.00 -90.00   0.50    0.05    --  -47.89 -57.00 -60.00   52
 21  \w   -121.00 -95.00   0.50    0.05    --  -47.89 -38.00  96.00   52
 22  \w   -107.00 -82.00   0.50    0.05    -- -104.50 -77.00   0.00   50
 23  \w   -122.00 -91.00   0.50    0.05    -- -104.50 -61.00   0.00   62
 24  \w   -170.00-141.00   0.50    0.05    -- -104.50 -61.00  30.00   58
 25  \w   -174.00-148.00   0.50    0.05    -- -104.50 -61.00   0.00   52
 26  \w   -173.00-147.00   0.50    0.05    -- -104.50 -61.00  14.78   52
 27  \w   -165.00-139.00   0.50    0.05    -- -104.50 -62.00 -49.19   52
 28  \w   -114.00 -89.00   0.50    0.05    -- -104.50 -62.00 -49.19   50
 29  \w   -115.00 -90.00   0.50    0.05    -- -104.50 -61.00 -30.00   50
 30  \w   -115.00 -90.00   0.50    0.05    -- -104.50 -55.00  -0.72   50
 31  \w   -114.00 -88.00   0.50    0.05    -- -104.50 -61.00  14.78   52
 32  \w   -115.00 -90.00   0.50    0.05    -- -104.50 -56.00  13.68   50
 33  \w   -115.00 -90.00   0.50    0.05    -- -104.50 -54.00  41.49   50
 34  \w   -126.00 -89.00   0.50    0.05    -- -104.50 -61.00  30.00   74
 35  \w   -120.00 -95.00   0.50    0.05    -- -104.50 -51.00 -33.20   50
 36  \w   -118.00 -92.00   0.50    0.05    -- -104.50 -45.00 -60.00   52
 37  \w   -117.00 -92.00   0.50    0.05    -- -104.50 -45.00 -30.00   50
 38  \w   -124.00 -93.00   0.50    0.05    -- -104.50 -46.00   6.13   62
 39  \w   -129.00 -92.00   0.50    0.05    -- -104.50 -30.00  30.00   74
 40  \w   -137.00 -92.00   0.50    0.05    -- -104.50 -38.00  96.00   90
 41  \w   -173.00-133.00   0.50    0.05    -- -104.50 -54.00  41.49   80
 42  \w   -167.00-104.00   0.50    0.05    -- -104.50 -30.00 -90.00  126
 43  \w    -63.00 -37.00   0.50    0.05    -- -104.50  61.00-120.00   52
 44  \w    -68.00 -33.00   0.50    0.05    -- -104.50  61.00 -90.00   70
 45  \w    -62.00 -35.00   0.50    0.05    -- -104.50  61.00 -60.00   54
 46  \w    -40.00  15.00   0.50    0.05    --  -47.89  38.00-108.00  110
 47  \w    -67.00 -41.00   0.50    0.05    -- -104.50  61.00  30.00   52
 48  \w    -59.00 -33.00   0.50    0.05    -- -104.50  61.00  60.00   52
 49  \w    -64.00 -32.00   0.50    0.05    -- -104.50  61.00 120.00   64
 50  \w    -20.00   6.00   0.50    0.05    --  -47.89  19.00  60.00   52
;
_diffrn_measurement_device 'four-circle diffractometer'
_diffrn_measurement_device_type 'XtaLAB Synergy R, HyPix'
_diffrn_measurement_method '\w scans'
_diffrn_orient_matrix_type 'CrysAlisPro convention (1999,Acta A55,543-557)'
_diffrn_orient_matrix_UB_11 0.0046110000
_diffrn_orient_matrix_UB_12 0.0990320000
_diffrn_orient_matrix_UB_13 -0.1858459000
_diffrn_orient_matrix_UB_21 -0.0741610000
_diffrn_orient_matrix_UB_22 -0.0107836000
_diffrn_orient_matrix_UB_23 -0.0492294000
_diffrn_orient_matrix_UB_31 -0.0069432000
_diffrn_orient_matrix_UB_32 0.1783542000
_diffrn_orient_matrix_UB_33 0.1001537000
_diffrn_radiation_monochromator mirror
_diffrn_radiation_probe x-ray
_diffrn_radiation_type 'Cu K\a'
_diffrn_radiation_wavelength 1.54184
_diffrn_reflns_av_R_equivalents 0.0328
_diffrn_reflns_av_unetI/netI 0.0253
_diffrn_reflns_Laue_measured_fraction_full 0.9982
_diffrn_reflns_Laue_measured_fraction_max 0.9666
_diffrn_reflns_limit_h_max 26
_diffrn_reflns_limit_h_min -26
_diffrn_reflns_limit_k_max 9
_diffrn_reflns_limit_k_min -9
_diffrn_reflns_limit_l_max 8
_diffrn_reflns_limit_l_min -7
_diffrn_reflns_number 6296
_diffrn_reflns_point_group_measured_fraction_full 0.9595
_diffrn_reflns_point_group_measured_fraction_max 0.9105
_diffrn_reflns_theta_full 67.6840
_diffrn_reflns_theta_max 76.25
_diffrn_reflns_theta_min 4.28
_diffrn_source 'Rotating-anode X-ray tube'
_diffrn_source_type 'PhotonJet R (Cu) X-ray Source'
_exptl_absorpt_coefficient_mu 21.663
_exptl_absorpt_correction_T_max 1.00000
_exptl_absorpt_correction_T_min 0.30435
_exptl_absorpt_correction_type multi-scan
_exptl_absorpt_process_details
;
CrysAlisPro 1.171.42.101a (Rigaku Oxford Diffraction, 2023)
Empirical absorption correction using spherical harmonics,
implemented in SCALE3 ABSPACK scaling algorithm.
;
_exptl_crystal_colour 'clear yellowish yellow'
_exptl_crystal_colour_lustre clear
_exptl_crystal_colour_modifier yellowish
_exptl_crystal_colour_primary yellow
_exptl_crystal_density_diffrn 2.377
_exptl_crystal_description block
_exptl_crystal_F_000 741.460
_exptl_crystal_size_max 1
_exptl_crystal_size_mid 0.5
_exptl_crystal_size_min 0.05
_refine_diff_density_max 1.7403
_refine_diff_density_min -1.4634
_refine_diff_density_rms 0.2254
_refine_ls_abs_structure_details 'Hooft, R.W.W., Straver, L.H., Spek, A.L. (2010). J. Appl. Cryst., 43, 665-668.'
_refine_ls_abs_structure_Flack -0.003(7)
_refine_ls_d_res_high 0.7937
_refine_ls_d_res_low 10.3225
_refine_ls_goodness_of_fit_ref 0.9421
_refine_ls_hydrogen_treatment constr
_refine_ls_matrix_type full
_refine_ls_number_constraints 21
_refine_ls_number_parameters 97
_refine_ls_number_reflns 2127
_refine_ls_number_restraints 1
_refine_ls_restrained_S_all 0.9421
_refine_ls_R_factor_all 0.0335
_refine_ls_R_factor_gt 0.0330
_refine_ls_shift/su_max 0.0010
_refine_ls_shift/su_mean 0.0000
_refine_ls_structure_factor_coef Fsqd
_refine_ls_weighting_details 'w=1/[\s^2^(Fo^2^)+(0.0766P)^2^+0.2538P] where P=(Fo^2^+2Fc^2^)/3'
_refine_ls_weighting_scheme calc
_refine_ls_wR_factor_gt 0.0847
_refine_ls_wR_factor_ref 0.0865
_reflns_Friedel_coverage 0.845
_reflns_limit_h_max 25
_reflns_limit_h_min -26
_reflns_limit_k_max 9
_reflns_limit_k_min -9
_reflns_limit_l_max 8
_reflns_limit_l_min -8
_reflns_number_gt 2086
_reflns_number_total 2127
_reflns_threshold_expression I>=2u(I)
_cod_data_source_file d5mh01023c2.cif
_cod_data_source_block R-4Sn
_cod_depositor_comments 'Adding full bibliography for 1575317--1575322.cif.'
_cod_original_sg_symbol_Hall ' C 2y'
_cod_database_code 1575321
_reflns_odcompleteness_completeness 99.82
_reflns_odcompleteness_iscentric 1
_reflns_odcompleteness_theta 66.97
_olex2_refinement_description
;
1. Fixed Uiso
 At 1.2 times of:
  All C(H) groups, All C(H,H) groups, All N(H,H) groups
 At 1.5 times of:
  All C(H,H,H) groups
2.a Ternary CH refined with riding coordinates:
 C00A(H00k)
2.b Secondary CH2 refined with riding coordinates:
 C006(H00c,H00d), C007(H00e,H00f), C008(H00g,H00h), C009(H00i,H00j), N005(H00a,
 H00b)
2.c Idealised Me refined as rotating group:
 C00B(H00l,H00m,H00n)
;
_olex2_submission_special_instructions 'No special instructions were received'
_oxdiff_exptl_absorpt_empirical_details
;
Empirical correction (ABSPACK) includes:
- Absorption correction using spherical harmonics
- Frame scaling
;
_oxdiff_exptl_absorpt_empirical_full_max 3.315
_oxdiff_exptl_absorpt_empirical_full_min 0.736

loop_
_space_group_symop_id
_space_group_symop_operation_xyz
1 x,y,z
2 -x,y,-z
3 x+1/2,y+1/2,z
4 -x+1/2,y+1/2,-z

loop_
_atom_site_label
_atom_site_type_symbol
_atom_site_fract_x
_atom_site_fract_y
_atom_site_fract_z
_atom_site_U_iso_or_equiv
_atom_site_adp_type
_atom_site_occupancy
_atom_site_site_symmetry_order
_atom_site_refinement_flags_posn
_atom_site_refinement_flags_adp
_atom_site_refinement_flags_occupancy
Sn01 Sn 0.5 0.64188(3) 0.5 0.01155(13) Uani 1.000000 2 S T P
Br02 Br 0.54588(3) 0.40007(4) 0.29801(7) 0.01772(16) Uani 1.000000 1 . . .
Br03 Br 0.39200(2) 0.63155(5) 0.26788(7) 0.01691(15) Uani 1.000000 1 . . .
Br04 Br 0.45535(3) 0.88880(4) 0.69688(8) 0.01971(16) Uani 1.000000 1 . . .
N005 N 0.39981(19) 0.1703(6) 0.2861(6) 0.0172(10) Uani 1.000000 1 . . .
C006 C 0.3400(2) 0.1206(7) 0.3699(6) 0.0181(10) Uani 1.000000 1 . . .
C007 C 0.3383(2) 0.1757(7) -0.0330(7) 0.0217(13) Uani 1.000000 1 . . .
C008 C 0.3988(2) 0.1100(6) 0.0857(7) 0.0181(10) Uani 1.000000 1 . . .
C009 C 0.2771(2) 0.1194(9) 0.0503(7) 0.0223(12) Uani 1.000000 1 . . .
C00A C 0.2788(3) 0.1881(6) 0.2516(8) 0.0188(11) Uani 1.000000 1 . . .
C00B C 0.2206(2) 0.1285(10) 0.3414(8) 0.0330(13) Uani 1.000000 1 . . .
H00c H 0.3377(2) -0.0101(7) 0.3803(6) 0.0217(12) Uiso 1.000000 1 R . .
H00d H 0.3425(2) 0.1708(7) 0.4982(6) 0.0217(12) Uiso 1.000000 1 R . .
H00e H 0.3398(2) 0.3066(7) -0.0413(7) 0.0260(15) Uiso 1.000000 1 R . .
H00f H 0.3367(2) 0.1274(7) -0.1620(7) 0.0260(15) Uiso 1.000000 1 R . .
H00g H 0.4375(2) 0.1562(6) 0.0347(7) 0.0217(12) Uiso 1.000000 1 R . .
H00h H 0.4002(2) -0.0211(6) 0.0813(7) 0.0217(12) Uiso 1.000000 1 R . .
H00i H 0.2383(2) 0.1670(9) -0.0285(7) 0.0268(14) Uiso 1.000000 1 R . .
H00j H 0.2738(2) -0.0116(9) 0.0500(7) 0.0268(14) Uiso 1.000000 1 R . .
H00k H 0.2799(3) 0.3207(6) 0.2496(8) 0.0226(13) Uiso 1.000000 1 R . .
H00l H 0.2205(15) -0.0012(11) 0.351(7) 0.050(2) Uiso 1.000000 1 GR . .
H00m H 0.2227(14) 0.180(6) 0.468(3) 0.050(2) Uiso 1.000000 1 GR . .
H00n H 0.1809(3) 0.168(6) 0.264(4) 0.050(2) Uiso 1.000000 1 GR . .
H00a H 0.40451(19) 0.2916(6) 0.2908(6) 0.0207(12) Uiso 1.000000 1 R . .
H00b H 0.43524(19) 0.1213(6) 0.3578(6) 0.0207(12) Uiso 1.000000 1 R . .

loop_
_atom_site_aniso_label
_atom_site_aniso_U_11
_atom_site_aniso_U_22
_atom_site_aniso_U_33
_atom_site_aniso_U_12
_atom_site_aniso_U_13
_atom_site_aniso_U_23
Sn01 0.00889(19) 0.0114(2) 0.0137(2) -0.000000 -0.00131(13) 0.000000
Br02 0.0152(3) 0.0186(3) 0.0191(3) 0.0019(2) 0.0013(2) -0.0029(2)
Br03 0.0128(2) 0.0163(3) 0.0200(3) -0.0003(3) -0.00404(17) 0.0002(3)
Br04 0.0160(3) 0.0203(3) 0.0218(3) 0.0036(3) -0.0013(2) -0.0069(3)
N005 0.0111(16) 0.023(3) 0.0158(19) -0.0008(17) -0.0034(15) 0.0012(17)
C006 0.0136(19) 0.025(3) 0.016(2) 0.001(2) 0.0019(16) 0.000(2)
C007 0.020(2) 0.029(4) 0.016(2) 0.003(2) 0.0015(19) 0.003(2)
C008 0.018(2) 0.022(3) 0.015(2) 0.004(2) 0.0040(17) 0.005(2)
C009 0.013(2) 0.025(3) 0.025(2) -0.002(2) -0.0110(18) -0.003(3)
C00A 0.014(2) 0.014(3) 0.029(3) 0.0017(17) 0.003(2) 0.0008(18)
C00B 0.017(2) 0.045(4) 0.038(3) -0.003(3) 0.010(2) -0.004(4)

loop_
_atom_type_symbol
_atom_type_scat_dispersion_real
_atom_type_scat_dispersion_imag
_atom_type_scat_Cromer_Mann_a1
_atom_type_scat_Cromer_Mann_a2
_atom_type_scat_Cromer_Mann_a3
_atom_type_scat_Cromer_Mann_a4
_atom_type_scat_Cromer_Mann_b1
_atom_type_scat_Cromer_Mann_b2
_atom_type_scat_Cromer_Mann_b3
_atom_type_scat_Cromer_Mann_b4
_atom_type_scat_Cromer_Mann_c
_atom_type_scat_source
_atom_type_scat_dispersion_source
Br -0.67402 1.33011 17.17890 5.23580 5.63770 3.98510 2.17230 16.57960 0.26090 41.43280 2.95570 'International Tables Volume C Table 6.1.1.4 (pp. 500-502)' 'Henke, Gullikson and Davis, At. Data and Nucl. Data Tables, 1993, 54, 2'
C 0.01920 0.00962 2.31000 1.02000 1.58860 0.86500 20.84390 10.20750 0.56870 51.65120 0.21560 'International Tables Volume C Table 6.1.1.4 (pp. 500-502)' 'Henke, Gullikson and Davis, At. Data and Nucl. Data Tables, 1993, 54, 2'
H 0.00000 0.00000 0.49300 0.32291 0.14019 0.04081 10.51090 26.12570 3.14236 57.79970 0.00304 'International Tables Volume C Table 6.1.1.4 (pp. 500-502)' 'Henke, Gullikson and Davis, At. Data and Nucl. Data Tables, 1993, 54, 2'
N 0.03256 0.01839 12.21260 3.13220 2.01250 1.16630 0.00570 9.89330 28.99750 0.58260 -11.52900 'International Tables Volume C Table 6.1.1.4 (pp. 500-502)' 'Henke, Gullikson and Davis, At. Data and Nucl. Data Tables, 1993, 54, 2'
Sn 0.08661 5.52753 19.18890 19.10050 4.45850 2.46630 5.83030 0.50310 26.89090 83.95710 4.78210 'International Tables Volume C Table 6.1.1.4 (pp. 500-502)' 'Henke, Gullikson and Davis, At. Data and Nucl. Data Tables, 1993, 54, 2'

loop_
_geom_angle_atom_site_label_1
_geom_angle_atom_site_label_2
_geom_angle_atom_site_label_3
_geom_angle
_geom_angle_site_symmetry_1
_geom_angle_site_symmetry_3
_geom_angle_publ_flag
Br02 Sn01 Br02 90.36(2) 2_656 . ?
Br03 Sn01 Br02 88.422(15) 2_656 2_656 ?
Br03 Sn01 Br02 88.422(15) . . ?
Br03 Sn01 Br02 89.175(15) 2_656 . ?
Br03 Sn01 Br02 89.175(15) . 2_656 ?
Br03 Sn01 Br03 176.591(18) . 2_656 ?
Br04 Sn01 Br02 178.654(18) . . ?
Br04 Sn01 Br02 90.989(12) . 2_656 ?
Br04 Sn01 Br02 178.654(18) 2_656 2_656 ?
Br04 Sn01 Br02 90.989(12) 2_656 . ?
Br04 Sn01 Br03 90.836(15) . 2_656 ?
Br04 Sn01 Br03 90.836(15) 2_656 . ?
Br04 Sn01 Br03 91.623(15) 2_656 2_656 ?
Br04 Sn01 Br03 91.623(15) . . ?
Br04 Sn01 Br04 87.67(2) . 2_656 ?
C008 N005 C006 113.4(4) . . ?
H00a N005 C006 108.9(3) . . ?
H00a N005 C008 108.9(2) . . ?
H00b N005 C006 108.9(2) . . ?
H00b N005 C008 108.9(2) . . ?
H00b N005 H00a 107.7 . . ?
C00A C006 N005 111.8(4) . . ?
H00c C006 N005 109.3(3) . . ?
H00c C006 C00A 109.3(3) . . ?
H00d C006 N005 109.3(2) . . ?
H00d C006 C00A 109.3(3) . . ?
H00d C006 H00c 107.9 . . ?
C009 C007 C008 111.4(4) . . ?
H00e C007 C008 109.4(3) . . ?
H00e C007 C009 109.4(3) . . ?
H00f C007 C008 109.4(3) . . ?
H00f C007 C009 109.4(3) . . ?
H00f C007 H00e 108.0 . . ?
C007 C008 N005 110.3(4) . . ?
H00g C008 N005 109.6(2) . . ?
H00g C008 C007 109.6(3) . . ?
H00h C008 N005 109.6(2) . . ?
H00h C008 C007 109.6(3) . . ?
H00h C008 H00g 108.1 . . ?
C00A C009 C007 110.7(4) . . ?
H00i C009 C007 109.5(3) . . ?
H00i C009 C00A 109.5(3) . . ?
H00j C009 C007 109.5(3) . . ?
H00j C009 C00A 109.5(3) . . ?
H00j C009 H00i 108.1 . . ?
C009 C00A C006 109.2(4) . . ?
C00B C00A C006 108.8(4) . . ?
C00B C00A C009 112.2(5) . . ?
H00k C00A C006 108.9(3) . . ?
H00k C00A C009 108.9(3) . . ?
H00k C00A C00B 108.9(3) . . ?
H00l C00B C00A 109.5 . . ?
H00m C00B C00A 109.5 . . ?
H00m C00B H00l 109.5 . . ?
H00n C00B C00A 109.5 . . ?
H00n C00B H00l 109.5 . . ?
H00n C00B H00m 109.5 . . ?

loop_
_geom_bond_atom_site_label_1
_geom_bond_atom_site_label_2
_geom_bond_distance
_geom_bond_site_symmetry_2
_geom_bond_publ_flag
Sn01 Br02 2.5868(5) . ?
Sn01 Br02 2.5868(5) 2_656 ?
Sn01 Br03 2.6192(4) . ?
Sn01 Br03 2.6192(4) 2_656 ?
Sn01 Br04 2.5811(5) . ?
Sn01 Br04 2.5811(5) 2_656 ?
N005 C006 1.499(6) . ?
N005 C008 1.504(6) . ?
N005 H00a 0.9200 . ?
N005 H00b 0.9200 . ?
C006 C00A 1.523(7) . ?
C006 H00c 0.9900 . ?
C006 H00d 0.9900 . ?
C007 C008 1.508(7) . ?
C007 C009 1.537(7) . ?
C007 H00e 0.9900 . ?
C007 H00f 0.9900 . ?
C008 H00g 0.9900 . ?
C008 H00h 0.9900 . ?
C009 C00A 1.528(7) . ?
C009 H00i 0.9900 . ?
C009 H00j 0.9900 . ?
C00A C00B 1.513(7) . ?
C00A H00k 1.0000 . ?
C00B H00l 0.9800 . ?
C00B H00m 0.9800 . ?
C00B H00n 0.9800 . ?
